data_4077325
loop_
_publ_author_name
'Persson, Roger'
'Monari, Magda'
'Gobetto, Roberto'
'Russo, Andrea'
'Aime, Silvio'
'Calhorda, Maria Jos\'e'
'Nordlander, Ebbe'

_publ_section_title
;
 Synthesis and Characterization of Triosmium Clusters Containing the
 Bidentate Ligand Ph2PCH2CH2SMe:&#x00A0; Detection of an Isomerization
 Reaction Involving Bridging and Chelating Ligand Coordination Modes
;
_journal_issue 20
_journal_name_full Organometallics
_journal_page_first 4150
_journal_paper_doi 10.1021/om010223d
_journal_volume 20
_journal_year 2001
_chemical_formula_sum 'C25 H17 O10 Os3 P S'
_chemical_formula_weight 1111.02
_chemical_name_systematic
; 
 ? 
;
_space_group_IT_number 2
_symmetry_cell_setting triclinic
_symmetry_space_group_name_Hall '-P 1'
_symmetry_space_group_name_H-M 'P -1'
_atom_sites_solution_hydrogens geom
_atom_sites_solution_primary direct
_atom_sites_solution_secondary difmap
_audit_creation_method SHELXL
_cell_angle_alpha 93.02(3)
_cell_angle_beta 95.65(4)
_cell_angle_gamma 111.47(4)
_cell_formula_units_Z 2
_cell_length_a 11.415(7)
_cell_length_b 11.413(3)
_cell_length_c 11.940(5)
_cell_measurement_temperature 293(2)
_cell_volume 1433.9(12)
_computing_structure_refinement 'SHELXL-93 (Sheldrick, 1993)'
_computing_structure_solution 'SHELXS-86 (Sheldrick, 1990)'
_diffrn_ambient_temperature 293(2)
_diffrn_measurement_device 'Enraf Nonius CAD4'
_diffrn_measurement_method /w
_diffrn_radiation_monochromator graphite
_diffrn_radiation_source 'fine-focus sealed tube'
_diffrn_radiation_type MoK\a
_diffrn_radiation_wavelength 0.71069
_diffrn_reflns_av_R_equivalents 0.0000
_diffrn_reflns_av_sigmaI/netI 0.0587
_diffrn_reflns_limit_h_max 15
_diffrn_reflns_limit_h_min -16
_diffrn_reflns_limit_k_max 15
_diffrn_reflns_limit_k_min -16
_diffrn_reflns_limit_l_max 16
_diffrn_reflns_limit_l_min 0
_diffrn_reflns_number 8296
_diffrn_reflns_theta_max 29.99
_diffrn_reflns_theta_min 2.16
_exptl_absorpt_coefficient_mu 13.441
_exptl_absorpt_correction_T_max 1.00
_exptl_absorpt_correction_T_min 0.63
_exptl_absorpt_correction_type empirical
_exptl_crystal_colour orange
_exptl_crystal_density_diffrn 2.573
_exptl_crystal_description parallelepiped
_exptl_crystal_F_000 1012
_exptl_crystal_size_max 0.30
_exptl_crystal_size_mid 0.20
_exptl_crystal_size_min 0.15
_refine_diff_density_max 2.080
_refine_diff_density_min -2.374
_refine_diff_density_rms 0.351
_refine_ls_extinction_method none
_refine_ls_goodness_of_fit_all 1.027
_refine_ls_goodness_of_fit_obs 1.147
_refine_ls_matrix_type full
_refine_ls_number_parameters 337
_refine_ls_number_reflns 8276
_refine_ls_number_restraints 0
_refine_ls_restrained_S_all 1.064
_refine_ls_restrained_S_obs 1.147
_refine_ls_R_factor_all 0.1016
_refine_ls_R_factor_obs 0.0526
_refine_ls_shift/esd_max -0.003
_refine_ls_shift/esd_mean 0.000
_refine_ls_structure_factor_coef Fsqd
_refine_ls_weighting_details 'w=1/[\s^2^(Fo^2^)+(0.0889P)^2^+9.9923P] where P=(Fo^2^+2Fc^2^)/3'
_refine_ls_weighting_scheme calc
_refine_ls_wR_factor_all 0.1606
_refine_ls_wR_factor_obs 0.1378
_reflns_number_observed 5328
_reflns_number_total 8296
_reflns_observed_criterion >2sigma(I)
_cod_data_source_file om010223d.cif
_cod_data_source_block os3psbridg
_cod_depositor_comments
;
The following automatic conversions were performed:

'_symmetry_cell_setting' value 'Triclinic' changed to 'triclinic'
according to /home/saulius/struct/CIF-dictionaries/cif_core.dic
dictionary named 'cif_core.dic' version 2.4.2 from 2011-04-26.

Automatic conversion script
Id: cif_fix_values 1715 2011-07-08 13:25:40Z adriana 

The following automatic conversions were performed:

'_refine_ls_weighting_scheme' value 'calc
w=1/[\s^2^(Fo^2^)+(0.0889P)^2^+9.9923P] where P=(Fo^2^+2Fc^2^)/3' was
changed to 'calc'. New tag '_refine_ls_weighting_details' was
created. The value of the new tag was set to
'w=1/[\s^2^(Fo^2^)+(0.0889P)^2^+9.9923P] where P=(Fo^2^+2Fc^2^)/3'.

Automatic conversion script
Id: cif_fix_values 3143 2015-03-26 13:38:13Z robertas 
;
_cod_original_cell_volume 1433.9(11)
_cod_original_sg_symbol_H-M 'P 1 bar'
_cod_database_code 4077325

loop_
_symmetry_equiv_pos_as_xyz
'x, y, z'
'-x, -y, -z'

loop_
_atom_site_aniso_label
_atom_site_aniso_U_11
_atom_site_aniso_U_22
_atom_site_aniso_U_33
_atom_site_aniso_U_23
_atom_site_aniso_U_13
_atom_site_aniso_U_12
Os1 0.0283(2) 0.0266(2) 0.0295(2) 0.0035(2) 0.0025(2) 0.0112(2)
Os2 0.0372(2) 0.0322(2) 0.0301(2) 0.0025(2) 0.0029(2) 0.0193(2)
Os3 0.0281(2) 0.0299(2) 0.0339(2) 0.0044(2) 0.0049(2) 0.0123(2)
P 0.0257(13) 0.0256(13) 0.0324(14) 0.0061(11) 0.0034(11) 0.0116(10)
S 0.0342(14) 0.0266(13) 0.044(2) 0.0026(12) 0.0031(12) 0.0106(11)
C8 0.028(5) 0.018(5) 0.047(7) -0.001(4) 0.010(5) 0.001(4)
O8 0.046(5) 0.038(5) 0.039(5) -0.003(4) 0.001(4) 0.015(4)
C9 0.038(6) 0.027(6) 0.050(8) 0.008(5) -0.002(6) 0.003(5)
O9 0.071(7) 0.049(6) 0.042(6) 0.010(5) 0.010(5) -0.001(5)
C4 0.044(7) 0.019(5) 0.046(7) 0.007(5) 0.001(6) 0.012(5)
O4 0.072(7) 0.038(5) 0.028(4) 0.002(4) -0.001(4) 0.022(5)
C5 0.052(7) 0.028(6) 0.041(7) -0.003(5) 0.009(6) 0.021(5)
O5 0.089(9) 0.070(7) 0.035(5) 0.002(5) 0.013(5) 0.041(7)
C6 0.056(8) 0.017(5) 0.046(7) 0.004(5) -0.002(6) 0.008(5)
O6 0.080(8) 0.044(6) 0.049(6) 0.006(5) 0.003(6) 0.020(5)
C1 0.054(8) 0.044(7) 0.032(6) 0.013(5) 0.010(6) 0.023(6)
O1 0.055(6) 0.031(5) 0.070(7) 0.010(5) 0.003(5) -0.010(4)
C3 0.027(5) 0.027(5) 0.038(6) 0.004(5) 0.002(5) 0.007(4)
O3 0.053(6) 0.060(6) 0.033(5) -0.007(4) -0.003(4) 0.023(5)
C2 0.022(5) 0.043(6) 0.040(6) 0.020(5) 0.010(5) 0.010(5)
O2 0.049(6) 0.062(6) 0.034(5) -0.005(4) -0.007(4) 0.027(5)
C10 0.044(7) 0.038(7) 0.038(7) 0.007(5) -0.005(5) 0.015(5)
O10 0.030(5) 0.111(10) 0.072(8) 0.045(7) 0.016(5) 0.029(6)
C7 0.065(10) 0.086(12) 0.045(8) 0.011(8) 0.009(7) 0.052(10)
O7 0.064(7) 0.101(10) 0.085(9) 0.026(8) 0.012(6) 0.061(7)
C11 0.046(8) 0.034(7) 0.070(10) 0.008(6) 0.024(7) 0.013(6)
C12 0.023(5) 0.027(5) 0.048(7) 0.013(5) 0.003(5) 0.010(4)
C13 0.027(5) 0.032(5) 0.031(5) 0.009(4) 0.014(4) 0.007(4)
C14 0.045(7) 0.047(7) 0.033(6) 0.005(5) 0.004(5) 0.030(6)
C15 0.056(9) 0.050(8) 0.049(8) -0.006(7) -0.011(7) 0.025(7)
C16 0.068(12) 0.086(14) 0.070(12) -0.019(10) -0.042(10) 0.027(10)
C17 0.045(8) 0.088(12) 0.050(9) 0.004(8) -0.002(7) 0.034(8)
C18 0.050(8) 0.079(11) 0.045(8) 0.025(8) 0.006(6) 0.044(8)
C19 0.038(7) 0.052(8) 0.051(8) 0.015(6) 0.005(6) 0.023(6)
C20 0.023(5) 0.034(6) 0.043(6) 0.000(5) 0.010(5) 0.012(4)
C21 0.040(7) 0.026(5) 0.052(8) 0.009(5) 0.005(6) 0.009(5)
C22 0.050(8) 0.036(7) 0.041(7) 0.005(5) 0.009(6) 0.007(6)
C23 0.038(7) 0.043(7) 0.050(8) -0.004(6) 0.008(6) 0.002(6)
C24 0.034(7) 0.062(9) 0.062(9) -0.004(8) 0.010(7) 0.012(6)
C25 0.039(7) 0.036(7) 0.059(8) 0.008(6) 0.002(6) 0.012(5)

loop_
_atom_site_label
_atom_site_type_symbol
_atom_site_fract_x
_atom_site_fract_y
_atom_site_fract_z
_atom_site_U_iso_or_equiv
_atom_site_thermal_displace_type
_atom_site_occupancy
_atom_site_calc_flag
_atom_site_refinement_flags
Os1 Os 0.09018(4) 0.32168(4) 0.73236(4) 0.02789(11) Uani 1 d .
Os2 Os -0.11953(4) 0.40493(4) 0.74310(4) 0.03149(12) Uani 1 d .
Os3 Os -0.16718(4) 0.13957(4) 0.73157(4) 0.03012(12) Uani 1 d .
P P 0.2115(3) 0.1979(3) 0.7189(2) 0.0272(5) Uani 1 d .
S S -0.1380(3) -0.0535(3) 0.6925(3) 0.0354(6) Uani 1 d .
C8 C -0.2103(11) 0.1445(10) 0.5745(11) 0.033(2) Uani 1 d .
O8 O -0.2436(9) 0.1358(8) 0.4781(8) 0.042(2) Uani 1 d .
C9 C -0.1184(12) 0.1358(11) 0.8882(12) 0.041(3) Uani 1 d .
O9 O -0.0929(11) 0.1216(10) 0.9806(9) 0.060(3) Uani 1 d .
C4 C -0.1355(12) 0.4083(10) 0.5815(11) 0.036(3) Uani 1 d .
O4 O -0.1467(10) 0.4158(9) 0.4853(7) 0.046(2) Uani 1 d .
C5 C -0.1196(13) 0.3851(11) 0.9029(11) 0.039(3) Uani 1 d .
O5 O -0.1260(12) 0.3772(11) 0.9977(8) 0.061(3) Uani 1 d .
C6 C -0.0033(14) 0.5786(11) 0.7663(12) 0.042(3) Uani 1 d .
O6 O 0.0636(12) 0.6801(10) 0.7734(9) 0.059(3) Uani 1 d .
C1 C 0.2226(14) 0.4784(13) 0.7335(11) 0.041(3) Uani 1 d .
O1 O 0.3055(10) 0.5788(9) 0.7410(10) 0.060(3) Uani 1 d .
C3 C 0.1164(10) 0.3346(10) 0.8926(10) 0.032(2) Uani 1 d .
O3 O 0.1383(10) 0.3445(10) 0.9931(8) 0.049(2) Uani 1 d .
C2 C 0.0496(10) 0.2923(12) 0.5700(10) 0.034(3) Uani 1 d .
O2 O 0.0306(9) 0.2717(10) 0.4722(8) 0.048(2) Uani 1 d .
C10 C -0.3408(13) 0.0699(12) 0.7484(11) 0.041(3) Uani 1 d .
O10 O -0.4453(9) 0.0289(13) 0.7651(10) 0.068(4) Uani 1 d .
C7 C -0.2791(17) 0.4277(18) 0.7415(13) 0.058(4) Uani 1 d .
O7 O -0.3704(12) 0.4430(14) 0.7394(12) 0.074(4) Uani 1 d .
C11 C -0.2239(14) -0.1675(13) 0.7858(14) 0.049(3) Uani 1 d .
H11A H -0.3134(14) -0.1886(13) 0.7672(14) 0.074 Uiso 1 calc R
H11B H -0.1982(14) -0.1313(13) 0.8629(14) 0.074 Uiso 1 calc R
H11C H -0.2052(14) -0.2426(13) 0.7764(14) 0.074 Uiso 1 calc R
C12 C 0.0186(10) -0.0392(11) 0.7515(11) 0.032(2) Uani 1 d .
H12A H 0.0385(10) 0.0049(11) 0.8268(11) 0.039 Uiso 1 calc R
H12B H 0.0204(10) -0.1229(11) 0.7580(11) 0.039 Uiso 1 calc R
C13 C 0.1203(10) 0.0342(10) 0.6765(9) 0.030(2) Uani 1 d .
H13A H 0.0777(10) 0.0279(10) 0.6007(9) 0.036 Uiso 1 calc R
H13B H 0.1790(10) -0.0090(10) 0.6719(9) 0.036 Uiso 1 calc R
C14 C 0.3146(8) 0.1975(8) 0.8455(6) 0.038(3) Uani 1 d G
C15 C 0.4033(10) 0.3137(7) 0.8932(8) 0.052(4) Uani 1 d G
H15 H 0.4055(14) 0.3876(8) 0.8627(12) 0.062 Uiso 1 calc R
C16 C 0.4888(9) 0.3193(8) 0.9866(9) 0.080(6) Uani 1 d G
H16 H 0.5482(13) 0.3970(10) 1.0185(12) 0.096 Uiso 1 calc R
C17 C 0.4856(9) 0.2088(11) 1.0322(7) 0.059(4) Uani 1 d G
H17 H 0.5428(12) 0.2125(14) 1.0947(9) 0.071 Uiso 1 calc R
C18 C 0.3968(9) 0.0926(9) 0.9845(8) 0.052(4) Uani 1 d G
H18 H 0.3947(13) 0.0186(10) 1.0150(11) 0.062 Uiso 1 calc R
C19 C 0.3114(8) 0.0870(7) 0.8911(7) 0.045(3) Uani 1 d G
H19 H 0.2520(11) 0.0093(7) 0.8591(11) 0.054 Uiso 1 calc R
C20 C 0.3250(7) 0.2330(7) 0.6136(6) 0.033(2) Uani 1 d G
C21 C 0.3373(8) 0.3259(7) 0.5399(7) 0.040(3) Uani 1 d G
H21 H 0.2902(11) 0.3770(10) 0.5449(11) 0.048 Uiso 1 calc R
C22 C 0.4199(8) 0.3424(7) 0.4588(7) 0.045(3) Uani 1 d G
H22 H 0.4281(12) 0.4046(10) 0.4095(9) 0.053 Uiso 1 calc R
C23 C 0.4902(8) 0.2660(9) 0.4513(7) 0.047(3) Uani 1 d G
H23 H 0.5455(11) 0.2770(12) 0.3970(9) 0.057 Uiso 1 calc R
C24 C 0.4780(8) 0.1730(8) 0.5249(8) 0.055(4) Uani 1 d G
H24 H 0.5250(11) 0.1219(11) 0.5199(12) 0.065 Uiso 1 calc R
C25 C 0.3954(8) 0.1565(7) 0.6061(7) 0.045(3) Uani 1 d G
H25 H 0.3872(12) 0.0943(10) 0.6554(10) 0.054 Uiso 1 calc R

loop_
_atom_type_symbol
_atom_type_description
_atom_type_scat_dispersion_real
_atom_type_scat_dispersion_imag
_atom_type_scat_source
Os Os -1.2165 7.6030 'International Tables Vol C Tables 4.2.6.8 and 6.1.1.4'
S S 0.1246 0.1234 'International Tables Vol C Tables 4.2.6.8 and 6.1.1.4'
P P 0.1023 0.0942 'International Tables Vol C Tables 4.2.6.8 and 6.1.1.4'
C C 0.0033 0.0016 'International Tables Vol C Tables 4.2.6.8 and 6.1.1.4'
O O 0.0106 0.0060 'International Tables Vol C Tables 4.2.6.8 and 6.1.1.4'
H H 0.0000 0.0000 'International Tables Vol C Tables 4.2.6.8 and 6.1.1.4'

loop_
_geom_angle_atom_site_label_1
_geom_angle_atom_site_label_2
_geom_angle_atom_site_label_3
_geom_angle
C1 Os1 C3 90.0(5)
C1 Os1 C2 95.8(5)
C3 Os1 C2 174.2(5)
C1 Os1 P 96.9(4)
C3 Os1 P 91.7(4)
C2 Os1 P 87.7(4)
C1 Os1 Os2 99.6(4)
C3 Os1 Os2 89.6(4)
C2 Os1 Os2 89.4(3)
P Os1 Os2 163.42(7)
C1 Os1 Os3 158.8(4)
C3 Os1 Os3 90.6(3)
C2 Os1 Os3 84.0(3)
P Os1 Os3 104.22(8)
Os2 Os1 Os3 59.23(4)
C4 Os2 C6 92.0(5)
C4 Os2 C7 88.4(6)
C6 Os2 C7 100.3(7)
C4 Os2 C5 173.8(5)
C6 Os2 C5 93.9(6)
C7 Os2 C5 88.9(6)
C4 Os2 Os3 93.7(3)
C6 Os2 Os3 150.5(4)
C7 Os2 Os3 108.8(6)
C5 Os2 Os3 81.9(3)
C4 Os2 Os1 89.7(4)
C6 Os2 Os1 90.4(4)
C7 Os2 Os1 169.2(6)
C5 Os2 Os1 92.0(4)
Os3 Os2 Os1 60.72(4)
C10 Os3 C8 89.7(5)
C10 Os3 C9 92.1(6)
C8 Os3 C9 178.1(5)
C10 Os3 S 97.7(4)
C8 Os3 S 89.9(4)
C9 Os3 S 89.5(4)
C10 Os3 Os2 101.9(4)
C8 Os3 Os2 83.8(3)
C9 Os3 Os2 96.1(4)
S Os3 Os2 159.40(8)
C10 Os3 Os1 161.3(4)
C8 Os3 Os1 92.9(3)
C9 Os3 Os1 85.4(4)
S Os3 Os1 100.87(9)
Os2 Os3 Os1 60.05(4)
C13 P C14 104.5(5)
C13 P C20 100.4(4)
C14 P C20 100.7(4)
C13 P Os1 113.9(4)
C14 P Os1 117.1(3)
C20 P Os1 117.8(3)
C12 S C11 96.3(6)
C12 S Os3 110.1(4)
C11 S Os3 108.9(5)
O8 C8 Os3 173.7(9)
O9 C9 Os3 173.7(12)
O4 C4 Os2 176.4(10)
O5 C5 Os2 175.1(12)
O6 C6 Os2 176.1(13)
O1 C1 Os1 176.0(12)
O3 C3 Os1 177.3(10)
O2 C2 Os1 176.0(11)
O10 C10 Os3 176.1(13)
O7 C7 Os2 178.6(16)
S C11 H11A 109.5(5)
S C11 H11B 109.5(5)
H11A C11 H11B 109.5
S C11 H11C 109.5(5)
H11A C11 H11C 109.5
H11B C11 H11C 109.5
C13 C12 S 111.3(8)
C13 C12 H12A 109.4(6)
S C12 H12A 109.4(4)
C13 C12 H12B 109.4(6)
S C12 H12B 109.4(4)
H12A C12 H12B 108.0
C12 C13 P 118.0(8)
C12 C13 H13A 107.8(6)
P C13 H13A 107.8(4)
C12 C13 H13B 107.8(6)
P C13 H13B 107.8(4)
H13A C13 H13B 107.2
C15 C14 C19 120.0
C15 C14 P 117.1(5)
C19 C14 P 122.8(5)
C16 C15 C14 120.0
C16 C15 H15 120.0
C14 C15 H15 120.0
C15 C16 C17 120.0
C15 C16 H16 120.0
C17 C16 H16 120.0
C18 C17 C16 120.0
C18 C17 H17 120.0
C16 C17 H17 120.0
C19 C18 C17 120.0
C19 C18 H18 120.0
C17 C18 H18 120.0
C18 C19 C14 120.0
C18 C19 H19 120.0
C14 C19 H19 120.0
C21 C20 C25 120.0
C21 C20 P 123.2(5)
C25 C20 P 116.7(4)
C22 C21 C20 120.0
C22 C21 H21 120.0
C20 C21 H21 120.0
C21 C22 C23 120.0
C21 C22 H22 120.0
C23 C22 H22 120.0
C24 C23 C22 120.0
C24 C23 H23 120.0
C22 C23 H23 120.0
C23 C24 C25 120.0
C23 C24 H24 120.0
C25 C24 H24 120.0
C24 C25 C20 120.0
C24 C25 H25 120.0
C20 C25 H25 120.0

loop_
_geom_bond_atom_site_label_1
_geom_bond_atom_site_label_2
_geom_bond_distance
Os1 C1 1.871(14)
Os1 C3 1.896(12)
Os1 C2 1.930(13)
Os1 P 2.322(3)
Os1 Os2 2.892(2)
Os1 Os3 2.911(2)
Os2 C4 1.924(13)
Os2 C6 1.927(12)
Os2 C7 1.93(2)
Os2 C5 1.934(13)
Os2 Os3 2.8675(11)
Os3 C10 1.882(14)
Os3 C8 1.900(13)
Os3 C9 1.905(14)
Os3 S 2.376(3)
P C13 1.790(12)
P C14 1.823(7)
P C20 1.848(6)
S C12 1.801(11)
S C11 1.824(14)
C8 O8 1.16(2)
C9 O9 1.15(2)
C4 O4 1.154(15)
C5 O5 1.15(2)
C6 O6 1.12(2)
C1 O1 1.18(2)
C3 O3 1.193(15)
C2 O2 1.162(15)
C10 O10 1.15(2)
C7 O7 1.12(2)
C11 H11A 0.96
C11 H11B 0.96
C11 H11C 0.96
C12 C13 1.557(14)
C12 H12A 0.97
C12 H12B 0.97
C13 H13A 0.97
C13 H13B 0.97
C14 C15 1.39
C14 C19 1.39
C15 C16 1.39
C15 H15 0.93
C16 C17 1.39
C16 H16 0.93
C17 C18 1.39
C17 H17 0.93
C18 C19 1.39
C18 H18 0.93
C19 H19 0.93
C20 C21 1.39
C20 C25 1.39
C21 C22 1.39
C21 H21 0.93
C22 C23 1.39
C22 H22 0.93
C23 C24 1.39
C23 H23 0.93
C24 C25 1.39
C24 H24 0.93
C25 H25 0.93

loop_
_geom_torsion_atom_site_label_1
_geom_torsion_atom_site_label_2
_geom_torsion_atom_site_label_3
_geom_torsion_atom_site_label_4
_geom_torsion
C3 Os1 Os2 C5 -11.4(5)
C2 Os1 Os2 C4 -11.1(5)
C3 Os1 Os3 C9 -10.6(5)
C9 Os3 Os2 C5 -15.7(6)
C8 Os3 Os2 C4 -9.5(5)
